data_4037614
loop_
_publ_author_name
'Kimber, M. C.'
'Try, A. C.'
'Painter, L.'
'Harding, M. M.'
'Turner, P.'

_publ_section_title
;
 Synthesis of functionalized chiral carbocyclic cleft molecules
 complementary to Tr\"oger's base derivatives.
;
_journal_issue 10
_journal_name_full 'The Journal of organic chemistry'
_journal_page_first 3042
_journal_page_last 3046
_journal_paper_doi 10.1021/jo991741p
_journal_volume 65
_journal_year 2000
_chemical_formula_sum 'C17 H10 N2 O6'
_chemical_formula_weight 338.27
_space_group_IT_number 15
_space_group_name_Hall '-C 2yc'
_space_group_name_H-M_alt 'C 1 2/c 1'
_symmetry_cell_setting monoclinic
_symmetry_Int_Tables_number 15
_symmetry_space_group_name_H-M 'C 1 2/c 1'
_atom_sites_solution_hydrogens geom
_atom_sites_solution_primary direct
_atom_sites_solution_secondary difmap
_audit_creation_method SHELXL-97
_cell_angle_alpha 90.00
_cell_angle_beta 92.850(10)
_cell_angle_gamma 90.00
_cell_formula_units_Z 4
_cell_length_a 11.7630(10)
_cell_length_b 10.521(2)
_cell_length_c 11.4500(10)
_cell_measurement_reflns_used 25
_cell_measurement_temperature 294(2)
_cell_measurement_theta_max 51.9
_cell_measurement_theta_min 36.7
_cell_volume 1415.3(3)
_computing_cell_refinement 'MSC/AFC Diffractometer Control'
_computing_data_collection 'MSC/AFC Diffractometer Control'
_computing_data_reduction 'teXsan for Windows (MSC, 1997)'
_computing_molecular_graphics 'teXsan for Windows (MSC, 1997)'
_computing_publication_material 'SHELXL-97 (Sheldrick, 1997)'
_computing_structure_refinement 'SHELXL-97 (Sheldrick, 1997)'
_computing_structure_solution
;
SIR97 (Altomare, et. al. 1997)
;
_diffrn_ambient_temperature 294(2)
_diffrn_measured_fraction_theta_full 0.985
_diffrn_measured_fraction_theta_max 0.985
_diffrn_measurement_device_type 'Rigaku AFC7R'
_diffrn_measurement_method \w-2\q
_diffrn_radiation_monochromator graphite
_diffrn_radiation_source 'rotating anode'
_diffrn_radiation_type CuK\a
_diffrn_radiation_wavelength 1.54178
_diffrn_reflns_av_R_equivalents 0.0295
_diffrn_reflns_av_sigmaI/netI 0.0325
_diffrn_reflns_limit_h_max 14
_diffrn_reflns_limit_h_min 0
_diffrn_reflns_limit_k_max 12
_diffrn_reflns_limit_k_min 0
_diffrn_reflns_limit_l_max 13
_diffrn_reflns_limit_l_min -13
_diffrn_reflns_number 1327
_diffrn_reflns_theta_full 67.52
_diffrn_reflns_theta_max 67.52
_diffrn_reflns_theta_min 5.64
_diffrn_standards_decay_% -0.15
_diffrn_standards_interval_count 150
_diffrn_standards_number 3
_exptl_absorpt_coefficient_mu 1.047
_exptl_absorpt_correction_T_max 0.990
_exptl_absorpt_correction_T_min 0.941
_exptl_absorpt_correction_type psi-scan
_exptl_absorpt_process_details
;
\y scans (North,Phillips & Matthews, 1968)
;
_exptl_crystal_colour colourless
_exptl_crystal_density_diffrn 1.588
_exptl_crystal_density_method 'not measured'
_exptl_crystal_description columnar
_exptl_crystal_F_000 696
_exptl_crystal_size_max 0.23
_exptl_crystal_size_mid 0.10
_exptl_crystal_size_min 0.08
_refine_diff_density_max 0.220
_refine_diff_density_min -0.168
_refine_diff_density_rms 0.042
_refine_ls_extinction_coef 0.0009(3)
_refine_ls_extinction_expression Fc^*^=kFc[1+0.001xFc^2^\l^3^/sin(2\q)]^-1/4^
_refine_ls_extinction_method SHELXL
_refine_ls_goodness_of_fit_ref 1.037
_refine_ls_hydrogen_treatment mixed
_refine_ls_matrix_type full
_refine_ls_number_parameters 115
_refine_ls_number_reflns 1263
_refine_ls_number_restraints 0
_refine_ls_restrained_S_all 1.037
_refine_ls_R_factor_all 0.0637
_refine_ls_R_factor_gt 0.0397
_refine_ls_shift/su_max 0.000
_refine_ls_shift/su_mean 0.000
_refine_ls_structure_factor_coef Fsqd
_refine_ls_weighting_details 'calc w=1/[\s^2^(Fo^2^)+(0.0732P)^2^+0.4010P] where P=(Fo^2^+2Fc^2^)/3'
_refine_ls_weighting_scheme calc
_refine_ls_wR_factor_gt 0.1146
_refine_ls_wR_factor_ref 0.1273
_reflns_number_gt 924
_reflns_number_total 1263
_reflns_threshold_expression >2sigma(I)
_cod_data_source_file jo991741p.cif
_cod_data_source_block mmh18
_cod_original_sg_symbol_H-M 'C 2/c      '
_cod_database_code 4037614

loop_
_symmetry_equiv_pos_as_xyz
'x, y, z'
'-x, y, -z+1/2'
'x+1/2, y+1/2, z'
'-x+1/2, y+1/2, -z+1/2'
'-x, -y, -z'
'x, -y, z-1/2'
'-x+1/2, -y+1/2, -z'
'x+1/2, -y+1/2, z-1/2'

loop_
_atom_site_label
_atom_site_type_symbol
_atom_site_fract_x
_atom_site_fract_y
_atom_site_fract_z
_atom_site_U_iso_or_equiv
_atom_site_adp_type
_atom_site_occupancy
_atom_site_symmetry_multiplicity
_atom_site_calc_flag
_atom_site_refinement_flags
O1 O 0.25135(12) 0.28692(16) 0.27460(13) 0.0583(5) Uani 1 1 d .
O2 O 0.25816(13) 0.00072(15) -0.06267(14) 0.0616(5) Uani 1 1 d .
O3 O 0.11213(15) -0.01314(16) -0.18324(14) 0.0652(5) Uani 1 1 d .
N1 N 0.16134(14) 0.03093(15) -0.09645(14) 0.0462(4) Uani 1 1 d .
C1 C -0.01336(15) 0.30111(18) 0.10035(16) 0.0420(5) Uani 1 1 d .
C2 C -0.06146(16) 0.2541(2) -0.00476(16) 0.0456(5) Uani 1 1 d .
H2 H -0.1331 0.2822 -0.0313 0.055 Uiso 1 1 calc R
C3 C -0.00486(16) 0.16705(19) -0.06979(16) 0.0440(5) Uani 1 1 d .
H3 H -0.0373 0.1364 -0.1400 0.053 Uiso 1 1 calc R
C4 C 0.10160(15) 0.12582(17) -0.02870(16) 0.0408(5) Uani 1 1 d .
C5 C 0.15314(15) 0.17131(17) 0.07386(16) 0.0420(5) Uani 1 1 d .
H5 H 0.2253 0.1434 0.0990 0.050 Uiso 1 1 calc R
C6 C 0.09547(15) 0.25930(18) 0.13869(15) 0.0412(5) Uani 1 1 d .
C7 C 0.15282(16) 0.31013(18) 0.24855(16) 0.0449(5) Uani 1 1 d .
C8 C 0.07903(16) 0.39090(19) 0.32571(17) 0.0476(5) Uani 1 1 d .
H8 H 0.1283 0.4443 0.3768 0.057 Uiso 1 1 calc R
C9 C 0.0000 0.4758(3) 0.2500 0.0536(7) Uani 1 2 d S
H9A H -0.0443 0.5297 0.2992 0.064 Uiso 0.50 1 calc PR
H9B H 0.0443 0.5297 0.2008 0.064 Uiso 0.50 1 calc PR

loop_
_atom_site_aniso_label
_atom_site_aniso_U_11
_atom_site_aniso_U_22
_atom_site_aniso_U_33
_atom_site_aniso_U_23
_atom_site_aniso_U_13
_atom_site_aniso_U_12
O1 0.0437(8) 0.0790(11) 0.0509(9) 0.0014(7) -0.0101(6) -0.0067(7)
O2 0.0566(9) 0.0646(10) 0.0631(10) 0.0020(8) -0.0024(7) 0.0191(7)
O3 0.0738(10) 0.0646(10) 0.0560(10) -0.0159(8) -0.0084(8) 0.0068(8)
N1 0.0516(9) 0.0431(9) 0.0440(10) 0.0038(7) 0.0014(7) 0.0034(7)
C1 0.0450(10) 0.0424(10) 0.0381(10) 0.0068(8) -0.0029(8) 0.0002(8)
C2 0.0425(10) 0.0521(11) 0.0413(10) 0.0049(9) -0.0060(8) 0.0036(8)
C3 0.0460(10) 0.0484(11) 0.0370(10) 0.0017(8) -0.0037(8) -0.0014(8)
C4 0.0431(9) 0.0396(10) 0.0397(10) 0.0059(8) 0.0008(7) -0.0002(7)
C5 0.0387(9) 0.0454(10) 0.0416(11) 0.0080(8) -0.0027(8) 0.0000(7)
C6 0.0416(10) 0.0438(10) 0.0376(10) 0.0051(8) -0.0038(7) -0.0034(8)
C7 0.0450(11) 0.0485(10) 0.0408(10) 0.0062(8) -0.0034(8) -0.0095(8)
C8 0.0548(12) 0.0472(11) 0.0399(10) -0.0041(8) -0.0051(9) -0.0113(9)
C9 0.0721(19) 0.0418(14) 0.0469(17) 0.000 0.0010(14) 0.000

loop_
_atom_type_symbol
_atom_type_description
_atom_type_scat_dispersion_real
_atom_type_scat_dispersion_imag
_atom_type_scat_source
C C 0.0181 0.0091 'International Tables Vol C Tables 4.2.6.8 and 6.1.1.4'
H H 0.0000 0.0000 'International Tables Vol C Tables 4.2.6.8 and 6.1.1.4'
N N 0.0311 0.0180 'International Tables Vol C Tables 4.2.6.8 and 6.1.1.4'
O O 0.0492 0.0322 'International Tables Vol C Tables 4.2.6.8 and 6.1.1.4'

loop_
_geom_angle_atom_site_label_1
_geom_angle_atom_site_label_2
_geom_angle_atom_site_label_3
_geom_angle
_geom_angle_site_symmetry_1
_geom_angle_site_symmetry_3
O3 N1 O2 123.75(18) . .
O3 N1 C4 118.08(16) . .
O2 N1 C4 118.16(16) . .
C2 C1 C6 118.91(18) . .
C2 C1 C8 120.65(16) . 2
C6 C1 C8 120.39(16) . 2
C3 C2 C1 121.17(17) . .
C2 C3 C4 118.63(18) . .
C5 C4 C3 122.12(18) . .
C5 C4 N1 119.00(16) . .
C3 C4 N1 118.87(17) . .
C4 C5 C6 118.79(17) . .
C5 C6 C1 120.36(17) . .
C5 C6 C7 118.49(16) . .
C1 C6 C7 121.14(18) . .
O1 C7 C6 121.51(19) . .
O1 C7 C8 122.40(18) . .
C6 C7 C8 116.08(15) . .
C1 C8 C7 107.34(16) 2 .
C1 C8 C9 111.77(15) 2 .
C7 C8 C9 110.15(14) . .
C8 C9 C8 108.4(2) 2 .

loop_
_geom_bond_atom_site_label_1
_geom_bond_atom_site_label_2
_geom_bond_distance
_geom_bond_site_symmetry_2
O1 C7 1.207(2) .
O2 N1 1.226(2) .
O3 N1 1.217(2) .
N1 C4 1.465(2) .
C1 C2 1.395(3) .
C1 C6 1.403(3) .
C1 C8 1.507(3) 2
C2 C3 1.373(3) .
C3 C4 1.385(3) .
C4 C5 1.380(3) .
C5 C6 1.385(3) .
C6 C7 1.496(3) .
C7 C8 1.527(3) .
C8 C1 1.507(3) 2
C8 C9 1.527(3) .
C9 C8 1.527(3) 2

loop_
_geom_torsion_atom_site_label_1
_geom_torsion_atom_site_label_2
_geom_torsion_atom_site_label_3
_geom_torsion_atom_site_label_4
_geom_torsion
_geom_torsion_site_symmetry_1
_geom_torsion_site_symmetry_4
C6 C1 C2 C3 0.8(3) . .
C8 C1 C2 C3 -176.51(18) 2 .
C1 C2 C3 C4 0.3(3) . .
C2 C3 C4 C5 -1.3(3) . .
C2 C3 C4 N1 178.71(17) . .
O3 N1 C4 C5 176.12(17) . .
O2 N1 C4 C5 -4.1(3) . .
O3 N1 C4 C3 -3.9(3) . .
O2 N1 C4 C3 175.87(17) . .
C3 C4 C5 C6 1.2(3) . .
N1 C4 C5 C6 -178.85(16) . .
C4 C5 C6 C1 0.0(3) . .
C4 C5 C6 C7 -178.81(16) . .
C2 C1 C6 C5 -1.0(3) . .
C8 C1 C6 C5 176.38(17) 2 .
C2 C1 C6 C7 177.78(16) . .
C8 C1 C6 C7 -4.9(3) 2 .
C5 C6 C7 O1 8.1(3) . .
C1 C6 C7 O1 -170.68(17) . .
C5 C6 C7 C8 -171.09(16) . .
C1 C6 C7 C8 10.1(3) . .
O1 C7 C8 C1 -96.2(2) . 2
C6 C7 C8 C1 82.96(19) . 2
O1 C7 C8 C9 141.88(19) . .
C6 C7 C8 C9 -38.9(2) . .
C1 C8 C9 C8 -57.03(12) 2 2
C7 C8 C9 C8 62.21(12) . 2
